data_7026064
loop_
_publ_author_name
'Amoroso, Angelo J.'
'Banu, Afrosa'
'Coogan, Michael P.'
'Edwards, Peter G.'
'Hossain, Golzar'
'Malik, K. M. Abdul'

_publ_section_title
;
 Functionalisation of terpyridine complexes containing the Re(CO)3(+)
 moiety.
;
_journal_issue 30
_journal_name_full 'Dalton transactions (Cambridge, England : 2003)'
_journal_page_first 6993
_journal_page_last 7003
_journal_paper_doi 10.1039/c0dt00174k
_journal_volume 39
_journal_year 2010
_chemical_formula_moiety 'C20 H14 N4 O3 Re, F6 P'
_chemical_formula_sum 'C20 H14 F6 N4 O3 P Re'
_chemical_formula_weight 689.52
_chemical_name_systematic
;
?
;
_space_group_IT_number 2
_symmetry_cell_setting triclinic
_symmetry_space_group_name_Hall '-P 1'
_symmetry_space_group_name_H-M 'P -1'
_atom_sites_solution_hydrogens geom
_atom_sites_solution_primary direct
_atom_sites_solution_secondary difmap
_audit_creation_method SHELXL-97
_cell_angle_alpha 70.6089(12)
_cell_angle_beta 78.2809(11)
_cell_angle_gamma 86.0682(13)
_cell_formula_units_Z 2
_cell_length_a 8.3282(2)
_cell_length_b 10.9366(3)
_cell_length_c 13.5483(4)
_cell_measurement_reflns_used 5172
_cell_measurement_temperature 150(2)
_cell_measurement_theta_max 27.47
_cell_measurement_theta_min 2.91
_cell_volume 1139.74(5)
_computing_cell_refinement 'HKL Scalepack (Otwinowski & Minor 1997)'
_computing_data_collection 'Collect (Nonius BV, 1997-2000)'
_computing_data_reduction 'HKL Denzo and Scalepack (Otwinowski & Minor 1997)'
_computing_molecular_graphics 'Ortep-3 for Windows (Farrugia, 1997)'
_computing_publication_material 'WinGX publication routines (Farrugia, 1999)'
_computing_structure_refinement 'SHELXL-97 (Sheldrick, 1997)'
_computing_structure_solution 'SHELXS-97 (Sheldrick, 1990)'
_diffrn_ambient_temperature 150(2)
_diffrn_measured_fraction_theta_full 0.984
_diffrn_measured_fraction_theta_max 0.984
_diffrn_measurement_device_type 'Nonius KappaCCD'
_diffrn_measurement_method '\w scans'
_diffrn_radiation_monochromator graphite
_diffrn_radiation_source 'fine-focus sealed tube'
_diffrn_radiation_type MoK\a
_diffrn_radiation_wavelength 0.71073
_diffrn_reflns_av_R_equivalents 0.1180
_diffrn_reflns_av_sigmaI/netI 0.0576
_diffrn_reflns_limit_h_max 10
_diffrn_reflns_limit_h_min -10
_diffrn_reflns_limit_k_max 14
_diffrn_reflns_limit_k_min -14
_diffrn_reflns_limit_l_max 17
_diffrn_reflns_limit_l_min -17
_diffrn_reflns_number 35640
_diffrn_reflns_theta_full 27.53
_diffrn_reflns_theta_max 27.53
_diffrn_reflns_theta_min 2.94
_diffrn_standards_decay_% none
_exptl_absorpt_coefficient_mu 5.481
_exptl_absorpt_correction_T_max 0.6682
_exptl_absorpt_correction_T_min 0.6102
_exptl_absorpt_correction_type multi-scan
_exptl_absorpt_process_details
;
[Blessing, Acta Cryst. (1995). A51, 33-38]
;
_exptl_crystal_colour Green
_exptl_crystal_density_diffrn 2.009
_exptl_crystal_density_method 'not measured'
_exptl_crystal_description Prismatic
_exptl_crystal_F_000 660
_exptl_crystal_size_max 0.10
_exptl_crystal_size_mid 0.10
_exptl_crystal_size_min 0.08
_refine_diff_density_max 2.154
_refine_diff_density_min -2.471
_refine_diff_density_rms 0.254
_refine_ls_extinction_method none
_refine_ls_goodness_of_fit_ref 1.044
_refine_ls_hydrogen_treatment constr
_refine_ls_matrix_type full
_refine_ls_number_parameters 317
_refine_ls_number_reflns 5172
_refine_ls_number_restraints 0
_refine_ls_restrained_S_all 1.044
_refine_ls_R_factor_all 0.0609
_refine_ls_R_factor_gt 0.0522
_refine_ls_shift/su_max 0.001
_refine_ls_shift/su_mean 0.000
_refine_ls_structure_factor_coef Fsqd
_refine_ls_weighting_details 'calc w=1/[\s^2^(Fo^2^)+(0.0624P)^2^+13.1493P] where P=(Fo^2^+2Fc^2^)/3'
_refine_ls_weighting_scheme calc
_refine_ls_wR_factor_gt 0.1269
_refine_ls_wR_factor_ref 0.1340
_reflns_number_gt 4633
_reflns_number_total 5172
_reflns_threshold_expression >2sigma(I)
_cod_data_source_file c0dt00174k.txt
_cod_data_source_block comp2
_cod_depositor_comments
;
The following automatic conversions were performed:

'_symmetry_cell_setting' value 'Triclinic' changed to 'triclinic'
according to /home/saulius/struct/CIF-dictionaries/cif_core.dic
dictionary named 'cif_core.dic' version 2.4.2 from 2011-04-26.

Automatic conversion script
Id: cif_fix_values 1891 2012-01-12 08:04:46Z andrius 
;
_cod_database_code 7026064

loop_
_symmetry_equiv_pos_as_xyz
'x, y, z'
'-x, -y, -z'

loop_
_atom_site_label
_atom_site_type_symbol
_atom_site_fract_x
_atom_site_fract_y
_atom_site_fract_z
_atom_site_U_iso_or_equiv
_atom_site_adp_type
_atom_site_occupancy
_atom_site_symmetry_multiplicity
_atom_site_calc_flag
_atom_site_refinement_flags
Re1 Re 0.73434(3) 0.87978(3) 0.68327(2) 0.02274(12) Uani 1 1 d .
P1 P 0.0941(3) 0.6695(2) 1.1228(2) 0.0337(5) Uani 1 1 d .
F1 F 0.0447(8) 0.6159(9) 1.0367(6) 0.072(2) Uani 1 1 d .
F2 F 0.0470(9) 0.8114(7) 1.0605(8) 0.098(4) Uani 1 1 d .
F3 F 0.2776(7) 0.6959(6) 1.0520(5) 0.0521(15) Uani 1 1 d .
F4 F -0.0892(7) 0.6436(6) 1.1899(5) 0.0492(14) Uani 1 1 d .
F5 F 0.1464(9) 0.7132(8) 1.2114(6) 0.071(2) Uani 1 1 d .
F6 F 0.1418(10) 0.5244(7) 1.1838(7) 0.075(2) Uani 1 1 d .
O1 O 0.7219(9) 1.0727(7) 0.4606(5) 0.0453(17) Uani 1 1 d .
O2 O 0.9816(8) 0.7119(7) 0.5801(6) 0.0436(16) Uani 1 1 d .
O3 O 1.0282(7) 1.0306(6) 0.6875(6) 0.0421(16) Uani 1 1 d .
N1 N 0.5602(8) 0.9867(7) 0.7652(6) 0.0299(15) Uani 1 1 d .
N2 N 0.4938(7) 0.7910(6) 0.7036(5) 0.0215(12) Uani 1 1 d .
N3 N 0.6373(10) 0.7401(8) 0.4943(6) 0.0382(17) Uani 1 1 d .
N4 N 0.7200(8) 0.7466(7) 0.8420(6) 0.0275(14) Uani 1 1 d .
C1 C 0.7252(10) 0.9989(8) 0.5434(8) 0.0328(18) Uani 1 1 d .
C2 C 0.8858(10) 0.7733(8) 0.6188(7) 0.0303(17) Uani 1 1 d .
C3 C 0.9215(11) 0.9723(8) 0.6846(8) 0.0323(18) Uani 1 1 d .
C4 C 0.6987(10) 0.6735(8) 0.9259(7) 0.0293(17) Uani 1 1 d .
C5 C 0.6670(11) 0.5805(9) 1.0321(7) 0.0341(18) Uani 1 1 d .
H5A H 0.7307 0.6035 1.0768 0.051 Uiso 1 1 calc R
H5B H 0.6991 0.4938 1.0289 0.051 Uiso 1 1 calc R
H5C H 0.5499 0.5810 1.0628 0.051 Uiso 1 1 calc R
C6 C 0.6014(11) 1.0896(10) 0.7884(10) 0.048(3) Uani 1 1 d .
H6 H 0.7101 1.1223 0.7629 0.058 Uiso 1 1 calc R
C7 C 0.4897(13) 1.1486(11) 0.8484(11) 0.057(3) Uani 1 1 d .
H7 H 0.5225 1.2197 0.8651 0.069 Uiso 1 1 calc R
C8 C 0.3319(12) 1.1049(10) 0.8838(10) 0.047(3) Uani 1 1 d .
H8 H 0.2540 1.1449 0.9252 0.057 Uiso 1 1 calc R
C9 C 0.2877(11) 1.0011(9) 0.8583(8) 0.0362(19) Uani 1 1 d .
H9 H 0.1783 0.9694 0.8811 0.043 Uiso 1 1 calc R
C10 C 0.4049(10) 0.9439(8) 0.7991(7) 0.0275(16) Uani 1 1 d .
C11 C 0.3687(9) 0.8317(7) 0.7698(6) 0.0249(15) Uani 1 1 d .
C12 C 0.2180(10) 0.7722(8) 0.8032(7) 0.0286(16) Uani 1 1 d .
H12 H 0.1331 0.8032 0.8474 0.034 Uiso 1 1 calc R
C13 C 0.1885(10) 0.6679(8) 0.7732(7) 0.0307(17) Uani 1 1 d .
H13 H 0.0859 0.6244 0.7985 0.037 Uiso 1 1 calc R
C14 C 0.3126(10) 0.6289(8) 0.7055(7) 0.0287(17) Uani 1 1 d .
H14 H 0.2954 0.5581 0.6831 0.034 Uiso 1 1 calc R
C15 C 0.4618(10) 0.6922(7) 0.6702(6) 0.0262(16) Uani 1 1 d .
C16 C 0.5878(10) 0.6520(8) 0.5915(6) 0.0274(16) Uani 1 1 d .
C17 C 0.6396(11) 0.5256(8) 0.6190(7) 0.0335(18) Uani 1 1 d .
H17 H 0.5996 0.4660 0.6877 0.040 Uiso 1 1 calc R
C18 C 0.7502(14) 0.4872(10) 0.5455(10) 0.048(2) Uani 1 1 d .
H18 H 0.7890 0.4004 0.5636 0.058 Uiso 1 1 calc R
C19 C 0.8057(12) 0.5730(10) 0.4456(9) 0.044(2) Uani 1 1 d .
H19 H 0.8833 0.5474 0.3942 0.053 Uiso 1 1 calc R
C20 C 0.7450(12) 0.6969(11) 0.4229(8) 0.044(2) Uani 1 1 d .
H20 H 0.7799 0.7561 0.3533 0.053 Uiso 1 1 calc R

loop_
_atom_site_aniso_label
_atom_site_aniso_U_11
_atom_site_aniso_U_22
_atom_site_aniso_U_33
_atom_site_aniso_U_23
_atom_site_aniso_U_13
_atom_site_aniso_U_12
Re1 0.01904(16) 0.02117(17) 0.03079(19) -0.00953(12) -0.00896(11) -0.00079(10)
P1 0.0282(11) 0.0367(12) 0.0395(13) -0.0165(10) -0.0056(9) -0.0049(9)
F1 0.042(3) 0.131(7) 0.061(4) -0.057(5) 0.004(3) -0.028(4)
F2 0.057(4) 0.055(4) 0.116(7) 0.030(4) 0.027(4) 0.019(4)
F3 0.028(3) 0.065(4) 0.068(4) -0.031(3) -0.001(3) -0.015(3)
F4 0.039(3) 0.060(4) 0.046(3) -0.019(3) 0.006(3) -0.017(3)
F5 0.074(5) 0.088(5) 0.069(5) -0.049(4) -0.001(4) -0.036(4)
F6 0.083(5) 0.043(4) 0.102(6) -0.019(4) -0.035(5) 0.005(4)
O1 0.045(4) 0.047(4) 0.030(4) 0.007(3) -0.011(3) 0.006(3)
O2 0.034(3) 0.053(4) 0.058(4) -0.034(4) -0.017(3) 0.010(3)
O3 0.027(3) 0.038(3) 0.071(5) -0.026(3) -0.015(3) -0.008(3)
N1 0.020(3) 0.031(4) 0.046(4) -0.020(3) -0.008(3) -0.005(3)
N2 0.022(3) 0.020(3) 0.025(3) -0.006(2) -0.011(2) -0.004(2)
N3 0.039(4) 0.044(4) 0.036(4) -0.015(3) -0.011(3) -0.007(3)
N4 0.025(3) 0.026(3) 0.034(4) -0.012(3) -0.008(3) 0.001(3)
C1 0.023(4) 0.033(4) 0.046(5) -0.017(4) -0.003(3) -0.006(3)
C2 0.023(4) 0.032(4) 0.043(5) -0.017(4) -0.010(3) -0.008(3)
C3 0.032(4) 0.024(4) 0.046(5) -0.013(4) -0.016(4) 0.001(3)
C4 0.027(4) 0.029(4) 0.037(5) -0.014(4) -0.017(3) 0.009(3)
C5 0.032(4) 0.035(4) 0.033(5) -0.006(4) -0.009(4) 0.001(3)
C6 0.022(4) 0.042(5) 0.098(9) -0.044(6) -0.016(5) 0.001(4)
C7 0.041(5) 0.050(6) 0.105(10) -0.057(7) -0.016(6) 0.010(5)
C8 0.033(5) 0.051(6) 0.073(7) -0.044(6) -0.006(5) 0.007(4)
C9 0.027(4) 0.047(5) 0.042(5) -0.024(4) -0.006(4) 0.004(4)
C10 0.025(4) 0.029(4) 0.033(4) -0.013(3) -0.013(3) 0.001(3)
C11 0.022(3) 0.028(4) 0.025(4) -0.006(3) -0.008(3) 0.001(3)
C12 0.027(4) 0.030(4) 0.029(4) -0.007(3) -0.011(3) 0.000(3)
C13 0.021(4) 0.028(4) 0.040(5) -0.005(3) -0.008(3) -0.008(3)
C14 0.030(4) 0.026(4) 0.033(4) -0.006(3) -0.018(3) -0.006(3)
C15 0.029(4) 0.024(4) 0.023(4) -0.001(3) -0.009(3) -0.004(3)
C16 0.033(4) 0.025(4) 0.024(4) -0.005(3) -0.010(3) -0.007(3)
C17 0.042(5) 0.029(4) 0.033(5) -0.012(3) -0.008(4) -0.008(3)
C18 0.053(6) 0.038(5) 0.065(7) -0.029(5) -0.015(5) 0.004(4)
C19 0.044(5) 0.053(6) 0.054(6) -0.042(5) -0.008(4) 0.000(4)
C20 0.040(5) 0.061(6) 0.036(5) -0.020(5) -0.008(4) -0.009(4)

loop_
_atom_type_symbol
_atom_type_description
_atom_type_scat_dispersion_real
_atom_type_scat_dispersion_imag
_atom_type_scat_source
C C 0.0033 0.0016 'International Tables Vol C Tables 4.2.6.8 and 6.1.1.4'
H H 0.0000 0.0000 'International Tables Vol C Tables 4.2.6.8 and 6.1.1.4'
N N 0.0061 0.0033 'International Tables Vol C Tables 4.2.6.8 and 6.1.1.4'
O O 0.0106 0.0060 'International Tables Vol C Tables 4.2.6.8 and 6.1.1.4'
F F 0.0171 0.0103 'International Tables Vol C Tables 4.2.6.8 and 6.1.1.4'
P P 0.1023 0.0942 'International Tables Vol C Tables 4.2.6.8 and 6.1.1.4'
Re Re -1.0185 7.2310 'International Tables Vol C Tables 4.2.6.8 and 6.1.1.4'

loop_
_geom_angle_atom_site_label_1
_geom_angle_atom_site_label_2
_geom_angle_atom_site_label_3
_geom_angle
C3 Re1 C1 88.9(4)
C3 Re1 C2 87.5(3)
C1 Re1 C2 89.3(4)
C3 Re1 N4 95.4(3)
C1 Re1 N4 174.7(3)
C2 Re1 N4 93.9(3)
C3 Re1 N1 94.3(3)
C1 Re1 N1 94.4(3)
C2 Re1 N1 175.9(3)
N4 Re1 N1 82.2(3)
C3 Re1 N2 169.1(3)
C1 Re1 N2 94.2(3)
C2 Re1 N2 103.0(3)
N4 Re1 N2 81.0(2)
N1 Re1 N2 75.1(2)
F2 P1 F5 92.2(6)
F2 P1 F6 178.7(6)
F5 P1 F6 89.1(5)
F2 P1 F1 91.5(6)
F5 P1 F1 176.3(5)
F6 P1 F1 87.2(5)
F2 P1 F4 90.6(4)
F5 P1 F4 90.6(4)
F6 P1 F4 89.7(4)
F1 P1 F4 89.5(3)
F2 P1 F3 88.8(4)
F5 P1 F3 90.8(4)
F6 P1 F3 90.9(4)
F1 P1 F3 89.0(3)
F4 P1 F3 178.4(4)
C10 N1 C6 118.5(7)
C10 N1 Re1 118.0(5)
C6 N1 Re1 123.4(6)
C15 N2 C11 117.9(6)
C15 N2 Re1 127.6(5)
C11 N2 Re1 113.9(5)
C16 N3 C20 116.1(9)
C4 N4 Re1 173.9(7)
O1 C1 Re1 178.0(8)
O2 C2 Re1 177.6(7)
O3 C3 Re1 176.9(8)
N4 C4 C5 178.5(9)
C4 C5 H5A 109.5
C4 C5 H5B 109.5
H5A C5 H5B 109.5
C4 C5 H5C 109.5
H5A C5 H5C 109.5
H5B C5 H5C 109.5
N1 C6 C7 121.6(9)
N1 C6 H6 119.2
C7 C6 H6 119.2
C8 C7 C6 120.0(9)
C8 C7 H7 120.0
C6 C7 H7 120.0
C7 C8 C9 118.7(9)
C7 C8 H8 120.7
C9 C8 H8 120.7
C8 C9 C10 119.1(8)
C8 C9 H9 120.4
C10 C9 H9 120.4
N1 C10 C9 122.0(8)
N1 C10 C11 115.4(7)
C9 C10 C11 122.6(8)
C12 C11 N2 121.1(7)
C12 C11 C10 122.5(7)
N2 C11 C10 116.3(7)
C11 C12 C13 120.8(8)
C11 C12 H12 119.6
C13 C12 H12 119.6
C14 C13 C12 118.0(7)
C14 C13 H13 121.0
C12 C13 H13 121.0
C13 C14 C15 120.4(8)
C13 C14 H14 119.8
C15 C14 H14 119.8
N2 C15 C14 121.6(8)
N2 C15 C16 120.1(7)
C14 C15 C16 118.3(7)
N3 C16 C17 123.3(8)
N3 C16 C15 118.2(7)
C17 C16 C15 118.3(7)
C18 C17 C16 118.5(9)
C18 C17 H17 120.8
C16 C17 H17 120.8
C17 C18 C19 120.7(9)
C17 C18 H18 119.7
C19 C18 H18 119.7
C20 C19 C18 117.5(9)
C20 C19 H19 121.3
C18 C19 H19 121.3
N3 C20 C19 123.8(10)
N3 C20 H20 118.1
C19 C20 H20 118.1

loop_
_geom_bond_atom_site_label_1
_geom_bond_atom_site_label_2
_geom_bond_distance
Re1 C3 1.922(8)
Re1 C1 1.923(10)
Re1 C2 1.933(9)
Re1 N4 2.145(7)
Re1 N1 2.162(7)
Re1 N2 2.213(6)
P1 F2 1.567(7)
P1 F5 1.575(7)
P1 F6 1.592(7)
P1 F1 1.599(7)
P1 F4 1.601(6)
P1 F3 1.619(6)
O1 C1 1.148(11)
O2 C2 1.163(11)
O3 C3 1.143(10)
N1 C10 1.342(10)
N1 C6 1.348(11)
N2 C15 1.362(10)
N2 C11 1.382(10)
N3 C16 1.350(11)
N3 C20 1.363(13)
N4 C4 1.139(11)
C4 C5 1.444(12)
C5 H5A 0.9800
C5 H5B 0.9800
C5 H5C 0.9800
C6 C7 1.379(14)
C6 H6 0.9500
C7 C8 1.365(15)
C7 H7 0.9500
C8 C9 1.383(13)
C8 H8 0.9500
C9 C10 1.385(12)
C9 H9 0.9500
C10 C11 1.476(11)
C11 C12 1.374(11)
C12 C13 1.383(12)
C12 H12 0.9500
C13 C14 1.381(13)
C13 H13 0.9500
C14 C15 1.381(11)
C14 H14 0.9500
C15 C16 1.492(12)
C16 C17 1.370(12)
C17 C18 1.367(14)
C17 H17 0.9500
C18 C19 1.374(16)
C18 H18 0.9500
C19 C20 1.371(15)
C19 H19 0.9500
C20 H20 0.9500
